data_7153221
loop_
_publ_author_name
'Skibi\'nski, Maciej'
'Urbina-Blanco, C\'esar A'
'Slawin, Alexandra M. Z.'
'Nolan, Steven P.'
'O'Hagan, David'

_publ_section_title
;
 Synthesis and structure of large difluoromethylene containing alicycles
 by ring closing metathesis (RCM).
;
_journal_issue 47
_journal_name_full 'Organic &amp; biomolecular chemistry'
_journal_page_first 8209
_journal_page_last 8213
_journal_paper_doi 10.1039/c3ob42062k
_journal_volume 11
_journal_year 2013
_chemical_formula_moiety 'C22 H40 S4'
_chemical_formula_sum 'C22 H40 S4'
_chemical_formula_weight 432.80
_space_group_IT_number 15
_symmetry_cell_setting monoclinic
_symmetry_Int_Tables_number 15
_symmetry_space_group_name_Hall '-C 2yc'
_symmetry_space_group_name_H-M 'C 1 2/c 1'
_atom_sites_solution_hydrogens geom
_atom_sites_solution_primary direct
_atom_sites_solution_secondary difmap
_cell_angle_alpha 90.0000
_cell_angle_beta 98.697(9)
_cell_angle_gamma 90.0000
_cell_formula_units_Z 4
_cell_length_a 23.971(8)
_cell_length_b 9.904(3)
_cell_length_c 9.922(3)
_cell_measurement_temperature 93
_cell_measurement_theta_max 25.35
_cell_volume 2328.5(13)
_computing_cell_refinement 'CrystalClear-SM Expert 2.0 rc13'
_computing_data_collection 'CrystalClear-SM Expert 2.0 rc13 (Rigaku, 2009)'
_computing_data_reduction 'CrystalClear-SM Expert 2.0 rc13'
_computing_molecular_graphics 'CrystalStructure 4.0'
_computing_publication_material 'CrystalStructure 4.0 (Rigaku, 2010)'
_computing_structure_refinement 'SHELXL97 (Sheldrick, 2008)'
_computing_structure_solution 'SIR2004 (Burla, et al., 2005)'
_diffrn_ambient_temperature 93
_diffrn_detector_area_resol_mean 14.629
_diffrn_measured_fraction_theta_full 0.998
_diffrn_measured_fraction_theta_max 0.995
_diffrn_measurement_device_type 'Rigaku Mercury70'
_diffrn_measurement_method \w
_diffrn_radiation_type 'Mo K\a'
_diffrn_radiation_wavelength 0.71075
_diffrn_reflns_av_R_equivalents 0.0482
_diffrn_reflns_limit_h_max 28
_diffrn_reflns_limit_h_min -20
_diffrn_reflns_limit_k_max 11
_diffrn_reflns_limit_k_min -11
_diffrn_reflns_limit_l_max 11
_diffrn_reflns_limit_l_min -11
_diffrn_reflns_number 7101
_diffrn_reflns_theta_full 25.00
_diffrn_reflns_theta_max 25.36
_diffrn_standards_number 0
_exptl_absorpt_coefficient_mu 0.413
_exptl_absorpt_correction_type none
_exptl_crystal_colour colorless
_exptl_crystal_density_diffrn 1.235
_exptl_crystal_density_method 'not measured'
_exptl_crystal_description prism
_exptl_crystal_F_000 944.00
_exptl_crystal_size_max 0.150
_exptl_crystal_size_mid 0.150
_exptl_crystal_size_min 0.150
_refine_diff_density_max 0.580
_refine_diff_density_min -0.280
_refine_ls_extinction_method none
_refine_ls_goodness_of_fit_ref 1.059
_refine_ls_hydrogen_treatment constr
_refine_ls_number_parameters 118
_refine_ls_number_reflns 2117
_refine_ls_number_restraints 0
_refine_ls_R_factor_gt 0.0450
_refine_ls_shift/su_max 0.000
_refine_ls_structure_factor_coef Fsqd
_refine_ls_weighting_details 'w = 1/[\s^2^(Fo^2^)+(0.0536P)^2^+0.5983P] where P=(Fo^2^+2Fc^2^)/3'
_refine_ls_weighting_scheme calc
_refine_ls_wR_factor_ref 0.1126
_reflns_number_gt 1759
_reflns_number_total 2117
_reflns_threshold_expression F^2^>2.0\s(F^2^)
_cod_data_source_file c3ob42062k.txt
_cod_data_source_block 10d
_cod_original_cell_volume 2328.4(13)
_cod_database_code 7153221

loop_
_symmetry_equiv_pos_site_id
_symmetry_equiv_pos_as_xyz
1 +X,+Y,+Z
2 -X,+Y,1/2-Z
3 -X,-Y,-Z
4 +X,-Y,1/2+Z
5 1/2+X,1/2+Y,+Z
6 1/2-X,1/2+Y,1/2-Z
7 1/2-X,1/2-Y,-Z
8 1/2+X,1/2-Y,1/2+Z

loop_
_atom_site_label
_atom_site_type_symbol
_atom_site_fract_x
_atom_site_fract_y
_atom_site_fract_z
_atom_site_U_iso_or_equiv
_atom_site_adp_type
_atom_site_occupancy
_atom_site_symmetry_multiplicity
_atom_site_calc_flag
_atom_site_refinement_flags
S4 S 0.85898(3) 0.06597(6) 0.88256(6) 0.0316(3) Uani 1.0 8 d .
S8 S 0.80800(2) 0.23001(6) 0.63797(5) 0.0274(2) Uani 1.0 8 d .
C1 C 0.97537(9) 0.1575(3) 0.7906(2) 0.0265(6) Uani 1.0 8 d .
C2 C 0.91841(9) 0.1694(2) 0.6985(2) 0.0240(5) Uani 1.0 8 d .
C3 C 0.86894(9) 0.2104(2) 0.7726(2) 0.0219(5) Uani 1.0 8 d .
C5 C 0.79244(10) 0.1043(3) 0.9382(3) 0.0355(6) Uani 1.0 8 d .
C6 C 0.74352(10) 0.1191(3) 0.8227(3) 0.0356(6) Uani 1.0 8 d .
C7 C 0.74967(10) 0.2409(3) 0.7342(3) 0.0277(6) Uani 1.0 8 d .
C9 C 0.88034(9) 0.3427(2) 0.8542(2) 0.0227(5) Uani 1.0 8 d .
C10 C 0.90123(10) 0.4604(2) 0.7752(2) 0.0245(5) Uani 1.0 8 d .
C11 C 0.90902(9) 0.5907(2) 0.8581(3) 0.0278(6) Uani 1.0 8 d .
C12 C 0.92000(10) 0.7152(2) 0.7748(3) 0.0318(6) Uani 1.0 8 d .
C13 C 0.97233(10) 0.7097(3) 0.7022(3) 0.0301(6) Uani 1.0 8 d .
H1A H 0.9798 0.2340 0.8556 0.0318 Uiso 1.0 8 calc R
H1B H 0.9762 0.0729 0.8440 0.0318 Uiso 1.0 8 calc R
H2A H 0.9094 0.0814 0.6530 0.0288 Uiso 1.0 8 calc R
H2B H 0.9218 0.2369 0.6266 0.0288 Uiso 1.0 8 calc R
H5A H 0.7834 0.0316 0.9999 0.0426 Uiso 1.0 8 calc R
H5B H 0.7965 0.1894 0.9912 0.0426 Uiso 1.0 8 calc R
H6A H 0.7410 0.0368 0.7656 0.0427 Uiso 1.0 8 calc R
H6B H 0.7080 0.1272 0.8615 0.0427 Uiso 1.0 8 calc R
H7A H 0.7548 0.3221 0.7930 0.0332 Uiso 1.0 8 calc R
H7B H 0.7143 0.2527 0.6697 0.0332 Uiso 1.0 8 calc R
H9A H 0.8451 0.3706 0.8870 0.0272 Uiso 1.0 8 calc R
H9B H 0.9088 0.3244 0.9354 0.0272 Uiso 1.0 8 calc R
H10A H 0.9377 0.4352 0.7468 0.0294 Uiso 1.0 8 calc R
H10B H 0.8738 0.4767 0.6917 0.0294 Uiso 1.0 8 calc R
H11A H 0.9411 0.5789 0.9327 0.0334 Uiso 1.0 8 calc R
H11B H 0.8747 0.6066 0.9003 0.0334 Uiso 1.0 8 calc R
H12A H 0.9237 0.7945 0.8363 0.0381 Uiso 1.0 8 calc R
H12B H 0.8864 0.7305 0.7051 0.0381 Uiso 1.0 8 calc R
H13A H 0.9703 0.6271 0.6454 0.0362 Uiso 1.0 8 calc R
H13B H 0.9716 0.7884 0.6404 0.0362 Uiso 1.0 8 calc R

loop_
_atom_site_aniso_label
_atom_site_aniso_U_11
_atom_site_aniso_U_22
_atom_site_aniso_U_33
_atom_site_aniso_U_12
_atom_site_aniso_U_13
_atom_site_aniso_U_23
S4 0.0295(4) 0.0261(4) 0.0416(4) 0.0049(3) 0.0125(3) 0.0099(3)
S8 0.0236(4) 0.0336(4) 0.0238(4) -0.0009(3) -0.0006(3) -0.0051(3)
C1 0.0216(13) 0.0293(13) 0.0290(13) 0.0035(10) 0.0047(10) 0.0031(10)
C2 0.0265(13) 0.0220(12) 0.0242(11) -0.0003(10) 0.0057(10) -0.0022(10)
C3 0.0205(13) 0.0241(12) 0.0210(11) 0.0007(9) 0.0029(9) 0.0008(9)
C5 0.0389(16) 0.0250(13) 0.0473(16) 0.0017(11) 0.0213(12) 0.0098(12)
C6 0.0274(15) 0.0238(13) 0.0578(16) -0.0047(11) 0.0136(12) -0.0009(13)
C7 0.0201(13) 0.0260(12) 0.0360(14) -0.0014(10) 0.0014(10) -0.0042(11)
C9 0.0199(12) 0.0281(12) 0.0195(11) 0.0007(10) 0.0015(9) -0.0003(10)
C10 0.0237(13) 0.0245(12) 0.0253(12) 0.0004(10) 0.0034(10) -0.0034(10)
C11 0.0254(14) 0.0259(12) 0.0316(13) -0.0006(10) 0.0021(10) -0.0069(11)
C12 0.0278(15) 0.0213(12) 0.0443(15) 0.0028(10) -0.0004(11) -0.0042(11)
C13 0.0325(15) 0.0241(12) 0.0310(13) -0.0008(10) -0.0043(11) 0.0023(10)

loop_
_atom_type_symbol
_atom_type_description
_atom_type_scat_dispersion_real
_atom_type_scat_dispersion_imag
_atom_type_scat_source
C C 0.0033 0.0016
;
International Tables for Crystallography
(1992, Vol. C, Tables 4.2.6.8 and 6.1.1.4)
;
H H 0.0000 0.0000
;
International Tables for Crystallography
(1992, Vol. C, Table 6.1.1.4)
;
S S 0.1246 0.1234
;
International Tables for Crystallography
(1992, Vol. C, Tables 4.2.6.8 and 6.1.1.4)
;

loop_
_geom_angle_atom_site_label_1
_geom_angle_atom_site_label_2
_geom_angle_atom_site_label_3
_geom_angle
_geom_angle_publ_flag
_geom_angle_site_symmetry_1
_geom_angle_site_symmetry_3
C3 S4 C5 102.59(11) yes . .
C3 S8 C7 102.44(11) yes . .
C1 C1 C2 112.18(18) yes 2_756 .
C1 C2 C3 114.68(18) yes . .
S4 C3 S8 110.75(12) yes . .
S4 C3 C2 104.86(14) yes . .
S4 C3 C9 112.22(15) yes . .
S8 C3 C2 105.42(14) yes . .
S8 C3 C9 110.54(14) yes . .
C2 C3 C9 112.73(18) yes . .
S4 C5 C6 114.03(19) yes . .
C5 C6 C7 112.55(19) yes . .
S8 C7 C6 114.19(17) yes . .
C3 C9 C10 115.07(18) yes . .
C9 C10 C11 113.00(18) yes . .
C10 C11 C12 114.02(19) yes . .
C11 C12 C13 116.31(19) yes . .
C12 C13 C13 114.0(2) yes . 2_756
C1 C1 H1A 109.172 no 2_756 .
C1 C1 H1B 109.176 no 2_756 .
C2 C1 H1A 109.174 no . .
C2 C1 H1B 109.168 no . .
H1A C1 H1B 107.881 no . .
C1 C2 H2A 108.589 no . .
C1 C2 H2B 108.594 no . .
C3 C2 H2A 108.598 no . .
C3 C2 H2B 108.592 no . .
H2A C2 H2B 107.564 no . .
S4 C5 H5A 108.744 no . .
S4 C5 H5B 108.745 no . .
C6 C5 H5A 108.750 no . .
C6 C5 H5B 108.748 no . .
H5A C5 H5B 107.643 no . .
C5 C6 H6A 109.090 no . .
C5 C6 H6B 109.081 no . .
C7 C6 H6A 109.091 no . .
C7 C6 H6B 109.089 no . .
H6A C6 H6B 107.833 no . .
S8 C7 H7A 108.701 no . .
S8 C7 H7B 108.710 no . .
C6 C7 H7A 108.709 no . .
C6 C7 H7B 108.709 no . .
H7A C7 H7B 107.625 no . .
C3 C9 H9A 108.505 no . .
C3 C9 H9B 108.500 no . .
C10 C9 H9A 108.505 no . .
C10 C9 H9B 108.499 no . .
H9A C9 H9B 107.516 no . .
C9 C10 H10A 108.982 no . .
C9 C10 H10B 108.985 no . .
C11 C10 H10A 108.979 no . .
C11 C10 H10B 108.988 no . .
H10A C10 H10B 107.778 no . .
C10 C11 H11A 108.755 no . .
C10 C11 H11B 108.749 no . .
C12 C11 H11A 108.745 no . .
C12 C11 H11B 108.745 no . .
H11A C11 H11B 107.644 no . .
C11 C12 H12A 108.211 no . .
C11 C12 H12B 108.205 no . .
C13 C12 H12A 108.206 no . .
C13 C12 H12B 108.215 no . .
H12A C12 H12B 107.360 no . .
C12 C13 H13A 108.754 no . .
C12 C13 H13B 108.751 no . .
C13 C13 H13A 108.751 no 2_756 .
C13 C13 H13B 108.754 no 2_756 .
H13A C13 H13B 107.651 no . .

loop_
_geom_bond_atom_site_label_1
_geom_bond_atom_site_label_2
_geom_bond_distance
_geom_bond_publ_flag
_geom_bond_site_symmetry_2
S4 C3 1.836(3) yes .
S4 C5 1.805(3) yes .
S8 C3 1.835(2) yes .
S8 C7 1.812(3) yes .
C1 C1 1.526(4) yes 2_756
C1 C2 1.528(3) yes .
C2 C3 1.541(4) yes .
C3 C9 1.542(3) yes .
C5 C6 1.517(4) yes .
C6 C7 1.512(4) yes .
C9 C10 1.531(3) yes .
C10 C11 1.526(3) yes .
C11 C12 1.530(4) yes .
C12 C13 1.539(4) yes .
C13 C13 1.510(4) yes 2_756
C1 H1A 0.990 no .
C1 H1B 0.990 no .
C2 H2A 0.990 no .
C2 H2B 0.990 no .
C5 H5A 0.990 no .
C5 H5B 0.990 no .
C6 H6A 0.990 no .
C6 H6B 0.990 no .
C7 H7A 0.990 no .
C7 H7B 0.990 no .
C9 H9A 0.990 no .
C9 H9B 0.990 no .
C10 H10A 0.990 no .
C10 H10B 0.990 no .
C11 H11A 0.990 no .
C11 H11B 0.990 no .
C12 H12A 0.990 no .
C12 H12B 0.990 no .
C13 H13A 0.990 no .
C13 H13B 0.990 no .

loop_
_geom_contact_atom_site_label_1
_geom_contact_atom_site_label_2
_geom_contact_distance
_geom_contact_publ_flag
_geom_contact_site_symmetry_2
S4 C1 3.195(3) no .
S4 C7 3.296(3) no .
S8 C5 3.301(3) no .
S8 C10 3.337(3) no .
C1 C9 3.064(4) no .
C1 C10 3.478(4) no .
C2 C10 3.025(3) no .
C3 C6 3.249(4) no .
C5 C9 3.352(4) no .
C7 C9 3.334(4) no .
C10 C13 3.146(4) no .
C11 C13 3.217(4) no 2_756
S4 H1A 3.3855 no .
S4 H1B 2.8927 no .
S4 H2A 2.7394 no .
S4 H2B 3.5692 no .
S4 H6A 2.9056 no .
S4 H7A 3.5758 no .
S4 H9A 3.0360 no .
S4 H9B 2.8392 no .
S8 H2A 2.8258 no .
S8 H2B 2.7485 no .
S8 H5B 3.5797 no .
S8 H6A 2.9091 no .
S8 H9A 2.8584 no .
S8 H10B 2.9131 no .
C1 H2A 2.8363 no 2_756
C1 H2B 2.5989 no 2_756
C1 H9B 2.8349 no .
C1 H10A 2.9071 no .
C1 H10A 3.5042 no 2_756
C2 H1A 2.6548 no 2_756
C2 H1B 2.7926 no 2_756
C2 H9A 3.3990 no .
C2 H9B 2.8456 no .
C2 H10A 2.7034 no .
C2 H10B 3.2230 no .
C3 H1A 2.6704 no .
C3 H1B 2.9004 no .
C3 H5B 2.9838 no .
C3 H6A 3.5085 no .
C3 H7A 2.9855 no .
C3 H10A 2.8048 no .
C3 H10B 2.7640 no .
C5 H7A 2.6734 no .
C5 H7B 3.3553 no .
C5 H9A 2.9992 no .
C5 H9B 3.5429 no .
C6 H9A 3.4734 no .
C7 H5A 3.3543 no .
C7 H5B 2.6748 no .
C7 H9A 2.8514 no .
C9 H1A 2.6139 no .
C9 H1B 3.5347 no .
C9 H2A 3.4039 no .
C9 H2B 2.8043 no .
C9 H5B 3.0030 no .
C9 H7A 2.9849 no .
C9 H11A 2.8033 no .
C9 H11B 2.6610 no .
C10 H1A 2.9591 no .
C10 H2B 2.7454 no .
C10 H12A 3.3919 no .
C10 H12B 2.7730 no .
C10 H13A 2.7874 no .
C10 H13A 3.4789 no 2_756
C11 H9A 2.7047 no .
C11 H9B 2.7464 no .
C11 H13A 2.7712 no .
C11 H13A 2.9217 no 2_756
C11 H13B 3.4249 no .
C11 H13B 3.4667 no 2_756
C12 H10A 2.8253 no .
C12 H10B 2.6853 no .
C12 H13A 2.7711 no 2_756
C12 H13B 2.7072 no 2_756
C13 H10A 2.8958 no .
C13 H10A 3.4594 no 2_756
C13 H10B 3.2925 no .
C13 H11A 2.8267 no .
C13 H11A 2.9355 no 2_756
C13 H11B 3.4311 no .
C13 H12A 2.7099 no 2_756
C13 H12B 3.3779 no 2_756
H1A H1A 2.4373 no 2_756
H1A H1B 2.8655 no 2_756
H1A H2A 2.8539 no .
H1A H2A 3.0684 no 2_756
H1A H2B 2.4772 no .
H1A H2B 2.3385 no 2_756
H1A H9A 3.5580 no .
H1A H9B 2.1756 no .
H1A H10A 2.4138 no .
H1A H10A 3.0861 no 2_756
H1B H1B 2.3298 no 2_756
H1B H2A 2.2899 no .
H1B H2A 2.7402 no 2_756
H1B H2B 2.8524 no .
H1B H2B 2.9131 no 2_756
H1B H9B 3.1743 no .
H2B H9B 3.2438 no .
H2B H10A 2.2993 no .
H2B H10B 2.7577 no .
H5A H6A 2.3939 no .
H5A H6B 2.3028 no .
H5A H7A 3.5406 no .
H5B H6A 2.8578 no .
H5B H6B 2.3902 no .
H5B H7A 2.4495 no .
H5B H7B 3.5430 no .
H5B H9A 2.4512 no .
H5B H9B 3.1292 no .
H6A H7A 2.8531 no .
H6A H7B 2.3879 no .
H6B H7A 2.3839 no .
H6B H7B 2.2971 no .
H7A H9A 2.2740 no .
H7A H10B 3.5148 no .
H9A H10A 2.8652 no .
H9A H10B 2.3954 no .
H9A H11A 3.0731 no .
H9A H11B 2.4415 no .
H9B H10A 2.3620 no .
H9B H10B 2.8653 no .
H9B H11A 2.6382 no .
H9B H11B 2.9183 no .
H10A H10A 2.9783 no 2_756
H10A H11A 2.3216 no .
H10A H11B 2.8594 no .
H10A H12B 3.1745 no .
H10A H13A 2.3392 no .
H10A H13A 2.9853 no 2_756
H10B H11A 2.8598 no .
H10B H11B 2.4348 no .
H10B H12A 3.5885 no .
H10B H12B 2.5328 no .
H10B H13A 2.8459 no .
H11A H12A 2.3507 no .
H11A H12B 2.8597 no .
H11A H13A 3.0740 no .
H11A H13A 2.4172 no 2_756
H11A H13B 3.1105 no 2_756
H11B H12A 2.3389 no .
H11B H12B 2.3454 no .
H12A H13A 2.8664 no .
H12A H13A 3.0157 no 2_756
H12A H13B 2.4018 no .
H12A H13B 2.4858 no 2_756
H12B H13A 2.4075 no .
H12B H13B 2.3024 no .
H12B H13B 3.5623 no 2_756
H13A H13A 2.3342 no 2_756
H13A H13B 2.8491 no 2_756
H13B H13B 2.3858 no 2_756
S4 H2A 3.1320 no 4_555
S4 H7B 3.5639 no 6_646
S4 H12A 3.1729 no 1_545
S8 H5A 2.9485 no 4_554
S8 H6A 3.4444 no 6_656
S8 H7B 3.0234 no 7_656
S8 H11B 3.4460 no 4_564
C1 H13B 3.5269 no 4_565
C5 H5B 3.1080 no 7_657
C5 H6B 3.3204 no 7_657
C5 H7A 3.1375 no 7_657
C5 H12B 3.5999 no 4_565
C6 H5B 2.9082 no 7_657
C6 H7A 3.1604 no 6_646
C6 H10B 3.1305 no 6_646
C6 H11B 3.3245 no 6_646
C6 H12B 3.2765 no 6_646
C7 H5B 3.1674 no 7_657
C7 H6A 2.9396 no 6_656
C7 H11B 3.3523 no 6_646
C7 H12B 3.4075 no 6_646
C9 H6A 3.5381 no 6_656
C9 H12B 3.5367 no 4_565
C9 H13A 3.3461 no 4_565
C9 H13B 3.5567 no 4_565
C10 H6A 3.4547 no 6_656
C10 H6B 3.2165 no 6_656
C11 H2B 3.1401 no 4_565
C11 H6B 3.3009 no 6_656
C11 H7B 3.3372 no 6_656
C11 H10B 3.5993 no 4_565
C12 H2B 3.5170 no 4_565
C12 H6B 3.2777 no 6_656
C12 H7B 3.3666 no 6_656
C12 H9B 3.3600 no 4_564
C13 H1A 3.5150 no 4_564
C13 H9B 2.8672 no 4_564
H1A C13 3.5150 no 4_565
H1A H11A 3.1998 no 3_767
H1A H12A 3.5546 no 3_767
H1A H13A 3.2266 no 4_565
H1A H13B 2.8711 no 4_565
H1B H1B 3.4505 no 3_757
H1B H12A 3.0268 no 1_545
H1B H13B 3.4591 no 1_545
H1B H13B 3.0782 no 2_746
H1B H13B 3.2628 no 4_565
H2A S4 3.1320 no 4_554
H2A H5A 3.3598 no 4_554
H2A H12A 3.3637 no 1_545
H2A H12A 3.4393 no 4_564
H2A H12B 3.5688 no 1_545
H2A H13B 3.2733 no 1_545
H2B C11 3.1401 no 4_564
H2B C12 3.5170 no 4_564
H2B H11A 2.7406 no 4_564
H2B H11B 2.8195 no 4_564
H2B H12A 2.9046 no 4_564
H5A S8 2.9485 no 4_555
H5A H2A 3.3598 no 4_555
H5A H5B 3.3709 no 7_657
H5A H6A 3.0422 no 4_555
H5A H7A 3.5759 no 6_646
H5A H7A 2.7808 no 7_657
H5A H7B 3.2398 no 6_646
H5A H9A 3.5682 no 7_657
H5B C5 3.1080 no 7_657
H5B C6 2.9082 no 7_657
H5B C7 3.1674 no 7_657
H5B H5A 3.3709 no 7_657
H5B H5B 2.5606 no 7_657
H5B H6B 2.3438 no 7_657
H5B H7A 2.6283 no 7_657
H5B H7B 3.4603 no 7_657
H5B H12B 2.8976 no 4_565
H6A S8 3.4444 no 6_646
H6A C7 2.9396 no 6_646
H6A C9 3.5381 no 6_646
H6A C10 3.4547 no 6_646
H6A H5A 3.0422 no 4_554
H6A H7A 2.2107 no 6_646
H6A H7B 3.0453 no 6_646
H6A H9A 2.8830 no 6_646
H6A H10B 2.9077 no 6_646
H6A H11B 3.0817 no 6_646
H6B C5 3.3204 no 7_657
H6B C10 3.2165 no 6_646
H6B C11 3.3009 no 6_646
H6B C12 3.2777 no 6_646
H6B H5B 2.3438 no 7_657
H6B H7A 3.5620 no 6_646
H6B H7A 3.4460 no 7_657
H6B H9A 2.9664 no 7_657
H6B H10B 2.4555 no 6_646
H6B H11B 3.0271 no 6_646
H6B H12B 2.4800 no 6_646
H7A C5 3.1375 no 7_657
H7A C6 3.1604 no 6_656
H7A H5A 3.5759 no 6_656
H7A H5A 2.7808 no 7_657
H7A H5B 2.6283 no 7_657
H7A H6A 2.2107 no 6_656
H7A H6B 3.5620 no 6_656
H7A H6B 3.4460 no 7_657
H7A H12B 3.5085 no 6_646
H7B S4 3.5639 no 6_656
H7B S8 3.0234 no 7_656
H7B C11 3.3372 no 6_646
H7B C12 3.3666 no 6_646
H7B H5A 3.2398 no 6_656
H7B H5B 3.4603 no 7_657
H7B H6A 3.0453 no 6_656
H7B H11B 2.5839 no 6_646
H7B H12A 3.3253 no 6_646
H7B H12B 2.8850 no 6_646
H9A H5A 3.5682 no 7_657
H9A H6A 2.8830 no 6_656
H9A H6B 2.9664 no 7_657
H9A H10B 3.3573 no 4_565
H9A H12B 3.3157 no 4_565
H9B C12 3.3600 no 4_565
H9B C13 2.8672 no 4_565
H9B H10B 3.4202 no 4_565
H9B H12B 2.8592 no 4_565
H9B H13A 2.4112 no 4_565
H9B H13B 2.5929 no 4_565
H10A H11A 3.1323 no 4_564
H10A H11B 3.5631 no 4_564
H10B C6 3.1305 no 6_656
H10B C11 3.5993 no 4_564
H10B H6A 2.9077 no 6_656
H10B H6B 2.4555 no 6_656
H10B H9A 3.3573 no 4_564
H10B H9B 3.4202 no 4_564
H10B H11A 3.2801 no 4_564
H10B H11B 3.0096 no 4_564
H11A H1A 3.1998 no 3_767
H11A H2B 2.7406 no 4_565
H11A H10A 3.1323 no 4_565
H11A H10B 3.2801 no 4_565
H11A H11A 3.3257 no 3_767
H11A H13A 2.9423 no 4_565
H11B S8 3.4460 no 4_565
H11B C6 3.3245 no 6_656
H11B C7 3.3523 no 6_656
H11B H2B 2.8195 no 4_565
H11B H6A 3.0817 no 6_656
H11B H6B 3.0271 no 6_656
H11B H7B 2.5839 no 6_656
H11B H10A 3.5631 no 4_565
H11B H10B 3.0096 no 4_565
H12A S4 3.1729 no 1_565
H12A H1A 3.5546 no 3_767
H12A H1B 3.0268 no 1_565
H12A H2A 3.3637 no 1_565
H12A H2A 3.4393 no 4_565
H12A H2B 2.9046 no 4_565
H12A H7B 3.3253 no 6_656
H12B C5 3.5999 no 4_564
H12B C6 3.2765 no 6_656
H12B C7 3.4075 no 6_656
H12B C9 3.5367 no 4_564
H12B H2A 3.5688 no 1_565
H12B H5B 2.8976 no 4_564
H12B H6B 2.4800 no 6_656
H12B H7A 3.5085 no 6_656
H12B H7B 2.8850 no 6_656
H12B H9A 3.3157 no 4_564
H12B H9B 2.8592 no 4_564
H13A C9 3.3461 no 4_564
H13A H1A 3.2266 no 4_564
H13A H9B 2.4112 no 4_564
H13A H11A 2.9423 no 4_564
H13B C1 3.5269 no 4_564
H13B C9 3.5567 no 4_564
H13B H1A 2.8711 no 4_564
H13B H1B 3.4591 no 1_565
H13B H1B 3.0782 no 2_766
H13B H1B 3.2628 no 4_564
H13B H2A 3.2733 no 1_565
H13B H9B 2.5929 no 4_564

loop_
_geom_torsion_atom_site_label_1
_geom_torsion_atom_site_label_2
_geom_torsion_atom_site_label_3
_geom_torsion_atom_site_label_4
_geom_torsion
_geom_torsion_publ_flag
_geom_torsion_site_symmetry_1
_geom_torsion_site_symmetry_3
_geom_torsion_site_symmetry_4
C3 S4 C5 C6 59.13(16) no . . .
C5 S4 C3 S8 -55.28(14) no . . .
C5 S4 C3 C2 -168.53(11) no . . .
C5 S4 C3 C9 68.77(15) no . . .
C3 S8 C7 C6 -59.00(15) no . . .
C7 S8 C3 S4 55.04(13) no . . .
C7 S8 C3 C2 167.93(11) no . . .
C7 S8 C3 C9 -69.98(15) no . . .
C1 C1 C2 C3 -163.39(16) no 2_756 . .
C2 C1 C1 C2 170.47(16) no . 2_756 2_756
C1 C2 C3 S4 -67.41(19) no . . .
C1 C2 C3 S8 175.63(15) no . . .
C1 C2 C3 C9 55.0(3) no . . .
S4 C3 C9 C10 167.70(12) no . . .
S8 C3 C9 C10 -68.13(19) no . . .
C2 C3 C9 C10 49.6(2) no . . .
S4 C5 C6 C7 -66.7(3) no . . .
C5 C6 C7 S8 66.6(3) no . . .
C3 C9 C10 C11 177.10(16) no . . .
C9 C10 C11 C12 -170.07(16) no . . .
C10 C11 C12 C13 -59.1(3) no . . .
C11 C12 C13 C13 -67.5(3) no . . 2_756
C12 C13 C13 C12 -175.53(16) no . 2_756 2_756
